data_7036902
loop_
_publ_author_name
'Coe, Benjamin J.'
'Helliwell, Madeleine'
'Raftery, James'
'S\'anchez, Sergio'
'Peers, Martyn K.'
'Scrutton, Nigel S.'

_publ_section_title
;
 Cyclometalated Ir(iii) complexes of deprotonated N-methylbipyridinium
 ligands: effects of quaternised N centre position on luminescence.
;
_journal_issue 47
_journal_name_full 'Dalton transactions (Cambridge, England : 2003)'
_journal_page_first 20392
_journal_page_last 20405
_journal_paper_doi 10.1039/c5dt03753k
_journal_volume 44
_journal_year 2015
_chemical_formula_sum 'C28 H34 Cl2 F6 Ir N6 O6 P'
_chemical_formula_weight 958.68
_chemical_name_systematic
; 
 ? 
;
_space_group_IT_number 14
_symmetry_cell_setting monoclinic
_symmetry_space_group_name_Hall '-P 2yn'
_symmetry_space_group_name_H-M 'P 1 21/n 1'
_atom_sites_solution_hydrogens geom
_atom_sites_solution_primary direct
_atom_sites_solution_secondary difmap
_audit_creation_method SHELXL-97
_audit_update_record
;
2015-09-25 deposited with the CCDC.
2015-10-16 downloaded from the CCDC.
;
_cell_angle_alpha 90.00
_cell_angle_beta 94.945(2)
_cell_angle_gamma 90.00
_cell_formula_units_Z 4
_cell_length_a 13.8628(7)
_cell_length_b 11.1945(6)
_cell_length_c 22.7606(11)
_cell_measurement_reflns_used 9956
_cell_measurement_temperature 180(2)
_cell_measurement_theta_max 72.28
_cell_measurement_theta_min 3.89
_cell_volume 3519.0(3)
_computing_cell_refinement 'Bruker SAINT'
_computing_data_collection 'Bruker APEX2'
_computing_data_reduction 'Bruker SAINT'
_computing_molecular_graphics 'Bruker SHELXTL'
_computing_publication_material 'Bruker SHELXTL'
_computing_structure_refinement 'SHELXL-97 (Sheldrick, 2008)'
_computing_structure_solution 'SHELXS-97 (Sheldrick, 2008)'
_diffrn_ambient_temperature 180(2)
_diffrn_measured_fraction_theta_full 0.962
_diffrn_measured_fraction_theta_max 0.936
_diffrn_measurement_device_type 'Bruker APEX-II CCD'
_diffrn_measurement_method '\f and \w scans'
_diffrn_radiation_monochromator graphite
_diffrn_radiation_source 'fine-focus sealed tube'
_diffrn_radiation_type CuK\a
_diffrn_radiation_wavelength 1.54178
_diffrn_reflns_av_R_equivalents 0.0623
_diffrn_reflns_av_sigmaI/netI 0.0800
_diffrn_reflns_limit_h_max 17
_diffrn_reflns_limit_h_min -17
_diffrn_reflns_limit_k_max 12
_diffrn_reflns_limit_k_min -13
_diffrn_reflns_limit_l_max 27
_diffrn_reflns_limit_l_min -26
_diffrn_reflns_number 15947
_diffrn_reflns_theta_full 67.00
_diffrn_reflns_theta_max 72.30
_diffrn_reflns_theta_min 3.89
_exptl_absorpt_coefficient_mu 9.906
_exptl_absorpt_correction_T_max 0.3827
_exptl_absorpt_correction_T_min 0.253915
_exptl_absorpt_correction_type multi-scan
_exptl_absorpt_process_details SADABS
_exptl_crystal_colour violet
_exptl_crystal_density_diffrn 1.810
_exptl_crystal_density_method 'not measured'
_exptl_crystal_description block
_exptl_crystal_F_000 1888
_exptl_crystal_size_max 0.17
_exptl_crystal_size_mid 0.15
_exptl_crystal_size_min 0.12
_refine_diff_density_max 2.369
_refine_diff_density_min -1.658
_refine_diff_density_rms 0.250
_refine_ls_extinction_method none
_refine_ls_goodness_of_fit_ref 1.019
_refine_ls_hydrogen_treatment constr
_refine_ls_matrix_type full
_refine_ls_number_parameters 443
_refine_ls_number_reflns 6493
_refine_ls_number_restraints 0
_refine_ls_restrained_S_all 1.019
_refine_ls_R_factor_all 0.0621
_refine_ls_R_factor_gt 0.0595
_refine_ls_shift/su_max 0.005
_refine_ls_shift/su_mean 0.000
_refine_ls_structure_factor_coef Fsqd
_refine_ls_weighting_details 'calc w=1/[\s^2^(Fo^2^)+(0.1153P)^2^+14.9607P] where P=(Fo^2^+2Fc^2^)/3'
_refine_ls_weighting_scheme calc
_refine_ls_wR_factor_gt 0.1665
_refine_ls_wR_factor_ref 0.1703
_reflns_number_gt 5993
_reflns_number_total 6493
_reflns_threshold_expression >2sigma(I)
_cod_data_source_file c5dt03753k2.cif
_cod_data_source_block s3715ma
_cod_depositor_comments
;
The following automatic conversions were performed:

'_symmetry_cell_setting' value 'Monoclinic' changed to 'monoclinic'
according to
/usr/data/users/saulius/crontab/automatic-downloads/rss-feeds/RSC/lib/dictionaries/cif_core.dic
dictionary named 'cif_core.dic' version 2.4.2 from 2011-04-26.

Automatic conversion script
Id: cif_fix_values 3271 2015-04-21 07:52:19Z andrius 

 Adding full bibliography for 7036902--7036907.cif.
;
_cod_original_sg_symbol_H-M P2(1)/n
_cod_database_code 7036902

loop_
_symmetry_equiv_pos_as_xyz
'x, y, z'
'-x+1/2, y+1/2, -z+1/2'
'-x, -y, -z'
'x-1/2, -y-1/2, z-1/2'

loop_
_atom_site_label
_atom_site_type_symbol
_atom_site_fract_x
_atom_site_fract_y
_atom_site_fract_z
_atom_site_U_iso_or_equiv
_atom_site_adp_type
_atom_site_occupancy
_atom_site_symmetry_multiplicity
_atom_site_calc_flag
_atom_site_refinement_flags
C1 C 0.3080(5) 1.0069(6) 0.6983(3) 0.0210(12) Uani 1 1 d .
H1 H 0.2741 1.0779 0.6864 0.025 Uiso 1 1 calc R
C2 C 0.3986(4) 1.0155(6) 0.7268(3) 0.0236(13) Uani 1 1 d .
H2 H 0.4273 1.0917 0.7341 0.028 Uiso 1 1 calc R
C3 C 0.4490(5) 0.9123(7) 0.7451(3) 0.0291(14) Uani 1 1 d .
H3 H 0.5118 0.9169 0.7653 0.035 Uiso 1 1 calc R
C4 C 0.4053(5) 0.8044(6) 0.7333(3) 0.0242(13) Uani 1 1 d .
H4 H 0.4371 0.7327 0.7462 0.029 Uiso 1 1 calc R
C5 C 0.3152(4) 0.7997(6) 0.7026(3) 0.0181(11) Uani 1 1 d .
C6 C 0.2641(4) 0.6890(5) 0.6809(3) 0.0173(11) Uani 1 1 d .
C7 C 0.3030(5) 0.5756(6) 0.6899(3) 0.0221(12) Uani 1 1 d .
H7 H 0.3626 0.5646 0.7131 0.027 Uiso 1 1 calc R
C8 C 0.2537(5) 0.4793(6) 0.6644(3) 0.0236(12) Uani 1 1 d .
H8 H 0.2795 0.4011 0.6698 0.028 Uiso 1 1 calc R
C9 C 0.1286(5) 0.6057(6) 0.6250(3) 0.0232(13) Uani 1 1 d .
H9 H 0.0676 0.6143 0.6030 0.028 Uiso 1 1 calc R
C10 C 0.1748(4) 0.7059(5) 0.6494(2) 0.0165(11) Uani 1 1 d .
C11 C 0.1176(7) 0.3920(6) 0.6035(4) 0.0381(19) Uani 1 1 d .
H11A H 0.0591 0.3753 0.6233 0.057 Uiso 1 1 calc R
H11B H 0.1604 0.3222 0.6066 0.057 Uiso 1 1 calc R
H11C H 0.0997 0.4097 0.5618 0.057 Uiso 1 1 calc R
C12 C -0.0862(4) 0.8140(6) 0.6283(3) 0.0238(13) Uani 1 1 d .
H12 H -0.0849 0.8162 0.6701 0.029 Uiso 1 1 calc R
C13 C -0.1724(5) 0.7869(7) 0.5952(3) 0.0315(15) Uani 1 1 d .
H13 H -0.2283 0.7659 0.6142 0.038 Uiso 1 1 calc R
C14 C -0.1757(5) 0.7907(7) 0.5353(3) 0.0328(16) Uani 1 1 d .
H14 H -0.2348 0.7748 0.5122 0.039 Uiso 1 1 calc R
C15 C -0.0927(5) 0.8178(6) 0.5080(3) 0.0257(13) Uani 1 1 d .
H15 H -0.0942 0.8211 0.4662 0.031 Uiso 1 1 calc R
C16 C -0.0073(4) 0.8399(5) 0.5431(3) 0.0187(11) Uani 1 1 d .
C17 C 0.0854(5) 0.8702(5) 0.5213(3) 0.0205(13) Uani 1 1 d .
C18 C 0.1008(6) 0.8775(6) 0.4620(3) 0.0302(16) Uani 1 1 d .
H18 H 0.0499 0.8599 0.4326 0.036 Uiso 1 1 calc R
C19 C 0.1927(6) 0.9113(7) 0.4459(3) 0.0300(15) Uani 1 1 d .
H19 H 0.2042 0.9175 0.4055 0.036 Uiso 1 1 calc R
C20 C 0.2512(5) 0.9278(6) 0.5455(3) 0.0245(13) Uani 1 1 d .
H20 H 0.3042 0.9452 0.5735 0.029 Uiso 1 1 calc R
C21 C 0.1619(5) 0.8955(5) 0.5653(3) 0.0173(11) Uani 1 1 d .
C22 C 0.3595(6) 0.9702(9) 0.4698(4) 0.0415(19) Uani 1 1 d .
H22A H 0.4037 0.9018 0.4738 0.062 Uiso 1 1 calc R
H22B H 0.3856 1.0356 0.4951 0.062 Uiso 1 1 calc R
H22C H 0.3530 0.9968 0.4286 0.062 Uiso 1 1 calc R
C23 C 0.4703(9) 0.3510(10) 0.6007(5) 0.056(3) Uani 1 1 d .
H23A H 0.4505 0.4001 0.6332 0.085 Uiso 1 1 calc R
H23B H 0.4541 0.3923 0.5632 0.085 Uiso 1 1 calc R
H23C H 0.5404 0.3373 0.6061 0.085 Uiso 1 1 calc R
C24 C 0.2600(13) 0.573(2) 0.449(2) 0.29(3) Uani 1 1 d .
H24A H 0.2986 0.5141 0.4287 0.442 Uiso 1 1 calc R
H24B H 0.2716 0.5630 0.4913 0.442 Uiso 1 1 calc R
H24C H 0.2786 0.6535 0.4375 0.442 Uiso 1 1 calc R
Cl1 Cl 0.07138(10) 0.83821(14) 0.74600(6) 0.0216(3) Uani 1 1 d .
Cl2 Cl 0.08123(10) 1.08572(13) 0.65388(6) 0.0215(3) Uani 1 1 d .
F1 F 0.583(2) 0.6153(13) 0.5626(8) 0.268(16) Uani 1 1 d .
F2 F 0.5346(8) 0.7800(6) 0.5190(3) 0.106(3) Uani 1 1 d .
F3 F 0.4457(12) 0.8044(16) 0.5926(5) 0.208(9) Uani 1 1 d .
F4 F 0.4925(6) 0.6362(6) 0.6347(3) 0.071(2) Uani 1 1 d .
F5 F 0.5906(9) 0.7794(13) 0.6136(5) 0.160(6) Uani 1 1 d .
F6 F 0.4434(19) 0.631(2) 0.5407(6) 0.273(15) Uani 1 1 d .
Ir1 Ir 0.127267(16) 0.87452(2) 0.647424(10) 0.01456(15) Uani 1 1 d .
N1 N 0.2652(4) 0.8999(5) 0.6867(2) 0.0169(10) Uani 1 1 d .
N2 N 0.1686(4) 0.4959(5) 0.6317(2) 0.0218(11) Uani 1 1 d .
N3 N -0.0042(4) 0.8373(5) 0.6024(2) 0.0189(10) Uani 1 1 d .
N4 N 0.2633(4) 0.9346(5) 0.4877(3) 0.0292(12) Uani 1 1 d .
N5 N 0.4196(5) 0.2361(7) 0.6001(3) 0.0422(16) Uani 1 1 d .
N6 N 0.1612(10) 0.5546(13) 0.4314(8) 0.101(4) Uani 1 1 d .
O1 O 0.4641(8) 0.1462(8) 0.6086(4) 0.077(3) Uani 1 1 d .
O2 O 0.3310(5) 0.2345(8) 0.5911(3) 0.0627(19) Uani 1 1 d .
O3 O 0.1100(9) 0.5176(16) 0.4656(6) 0.141(6) Uani 1 1 d .
O4 O 0.133(2) 0.575(3) 0.3823(9) 0.259(15) Uani 1 1 d .
P1 P 0.51218(16) 0.7079(2) 0.57683(9) 0.0407(5) Uani 1 1 d .
C25 C 0.1773(5) 0.4637(10) 0.2113(6) 0.114(6) Uani 1 1 d G
H25A H 0.1282 0.4930 0.1804 0.137 Uiso 1 1 calc R
H25B H 0.1700 0.5095 0.2478 0.137 Uiso 1 1 calc R
O5 O 0.2724(6) 0.4828(8) 0.1927(4) 0.107(4) Uani 1 1 d G
C26 C 0.3430(5) 0.4362(11) 0.2360(5) 0.112(7) Uani 1 1 d G
H26A H 0.3405 0.4814 0.2732 0.134 Uiso 1 1 calc R
H26B H 0.4084 0.4466 0.2223 0.134 Uiso 1 1 calc R
C27 C 0.3256(6) 0.3065(10) 0.2472(6) 0.123(7) Uani 1 1 d G
H27A H 0.3330 0.2605 0.2107 0.148 Uiso 1 1 calc R
H27B H 0.3746 0.2772 0.2780 0.148 Uiso 1 1 calc R
O6 O 0.2312(6) 0.2872(11) 0.2656(6) 0.218(12) Uani 1 1 d G
C28 C 0.1603(5) 0.3338(11) 0.2223(7) 0.158(12) Uani 1 1 d G
H28A H 0.0950 0.3230 0.2359 0.189 Uiso 1 1 calc R
H28B H 0.1629 0.2889 0.1850 0.189 Uiso 1 1 calc R

loop_
_atom_site_aniso_label
_atom_site_aniso_U_11
_atom_site_aniso_U_22
_atom_site_aniso_U_33
_atom_site_aniso_U_23
_atom_site_aniso_U_13
_atom_site_aniso_U_12
C1 0.027(3) 0.016(3) 0.020(3) 0.001(2) 0.002(2) 0.000(2)
C2 0.021(3) 0.020(3) 0.031(3) -0.005(3) 0.008(2) -0.007(2)
C3 0.023(3) 0.037(4) 0.027(3) 0.001(3) -0.003(3) -0.003(3)
C4 0.022(3) 0.022(3) 0.028(3) 0.005(3) 0.004(3) 0.004(2)
C5 0.019(3) 0.018(3) 0.017(3) 0.004(2) 0.003(2) 0.000(2)
C6 0.021(3) 0.015(3) 0.017(3) 0.001(2) 0.006(2) -0.003(2)
C7 0.021(3) 0.024(3) 0.022(3) 0.000(3) 0.006(2) 0.005(3)
C8 0.028(3) 0.018(3) 0.024(3) 0.001(2) 0.002(2) 0.008(2)
C9 0.035(4) 0.015(3) 0.019(3) 0.004(2) -0.002(3) 0.004(3)
C10 0.016(3) 0.016(3) 0.018(3) -0.003(2) 0.006(2) 0.002(2)
C11 0.052(5) 0.012(3) 0.048(5) -0.004(3) -0.009(4) -0.004(3)
C12 0.019(3) 0.026(3) 0.025(3) -0.002(3) -0.002(2) -0.002(2)
C13 0.020(3) 0.038(4) 0.036(4) -0.001(3) 0.001(3) -0.002(3)
C14 0.030(4) 0.030(4) 0.035(4) -0.008(3) -0.010(3) -0.001(3)
C15 0.032(3) 0.022(3) 0.022(3) -0.003(3) -0.009(3) -0.001(3)
C16 0.024(3) 0.011(3) 0.020(3) 0.000(2) -0.003(2) 0.005(2)
C17 0.022(3) 0.018(3) 0.021(3) -0.001(2) 0.003(3) 0.004(2)
C18 0.037(4) 0.029(4) 0.023(3) 0.003(2) -0.003(3) 0.006(3)
C19 0.046(4) 0.026(3) 0.019(3) 0.002(3) 0.007(3) 0.008(3)
C20 0.025(3) 0.024(3) 0.024(3) 0.004(3) 0.000(2) 0.003(3)
C21 0.025(3) 0.010(2) 0.017(3) 0.002(2) 0.004(2) 0.003(2)
C22 0.032(4) 0.059(5) 0.036(4) 0.008(4) 0.016(3) -0.003(4)
C23 0.070(7) 0.053(5) 0.050(5) -0.003(5) 0.022(5) -0.015(5)
C24 0.046(9) 0.113(18) 0.72(9) 0.08(3) 0.01(2) -0.002(10)
Cl1 0.0251(7) 0.0215(7) 0.0187(6) -0.0003(6) 0.0041(5) -0.0042(6)
Cl2 0.0267(7) 0.0133(7) 0.0239(7) -0.0005(5) -0.0006(5) 0.0030(5)
F1 0.50(4) 0.141(12) 0.199(16) 0.083(11) 0.23(2) 0.200(19)
F2 0.221(10) 0.058(4) 0.046(3) 0.002(3) 0.056(5) -0.025(5)
F3 0.253(16) 0.278(18) 0.109(8) 0.099(10) 0.099(10) 0.218(15)
F4 0.091(5) 0.068(4) 0.057(4) 0.006(3) 0.024(4) -0.020(3)
F5 0.130(8) 0.215(14) 0.124(8) 0.068(9) -0.045(6) -0.122(9)
F6 0.41(3) 0.32(2) 0.075(7) 0.031(10) -0.058(12) -0.30(2)
Ir1 0.0162(2) 0.0120(2) 0.0153(2) -0.00003(7) 0.00065(12) 0.00036(7)
N1 0.020(2) 0.013(2) 0.018(2) 0.001(2) 0.004(2) -0.003(2)
N2 0.029(3) 0.014(2) 0.022(2) -0.003(2) 0.003(2) -0.001(2)
N3 0.022(2) 0.011(2) 0.023(2) -0.002(2) -0.001(2) 0.001(2)
N4 0.031(3) 0.030(3) 0.028(3) 0.005(2) 0.011(2) 0.002(2)
N5 0.041(4) 0.057(5) 0.030(3) -0.003(3) 0.010(3) 0.008(3)
N6 0.081(8) 0.082(8) 0.142(13) 0.041(9) 0.029(9) 0.023(7)
O1 0.103(7) 0.061(4) 0.074(5) 0.033(4) 0.043(5) 0.035(5)
O2 0.044(4) 0.085(5) 0.059(4) -0.014(4) 0.005(3) -0.002(3)
O3 0.098(9) 0.194(16) 0.132(10) 0.079(11) 0.013(8) 0.025(9)
O4 0.29(3) 0.37(4) 0.124(15) 0.09(2) 0.064(17) 0.13(3)
P1 0.0467(11) 0.0399(11) 0.0376(10) 0.0018(9) 0.0157(9) -0.0053(9)
C25 0.099(12) 0.132(16) 0.120(13) 0.035(12) 0.051(10) 0.041(11)
O5 0.083(7) 0.118(9) 0.124(9) 0.022(8) 0.028(6) 0.015(6)
C26 0.051(7) 0.20(2) 0.085(10) 0.044(12) -0.003(7) -0.034(10)
C27 0.058(8) 0.18(2) 0.130(16) 0.010(16) 0.001(9) 0.003(11)
O6 0.057(7) 0.33(3) 0.26(2) 0.17(2) 0.019(10) 0.013(12)
C28 0.075(10) 0.21(2) 0.18(2) 0.14(2) -0.024(12) -0.042(13)

loop_
_atom_type_symbol
_atom_type_description
_atom_type_scat_dispersion_real
_atom_type_scat_dispersion_imag
_atom_type_scat_source
C C 0.0181 0.0091 'International Tables Vol C Tables 4.2.6.8 and 6.1.1.4'
H H 0.0000 0.0000 'International Tables Vol C Tables 4.2.6.8 and 6.1.1.4'
N N 0.0311 0.0180 'International Tables Vol C Tables 4.2.6.8 and 6.1.1.4'
F F 0.0727 0.0534 'International Tables Vol C Tables 4.2.6.8 and 6.1.1.4'
P P 0.2955 0.4335 'International Tables Vol C Tables 4.2.6.8 and 6.1.1.4'
Cl Cl 0.3639 0.7018 'International Tables Vol C Tables 4.2.6.8 and 6.1.1.4'
Ir Ir -4.7710 6.5667 'International Tables Vol C Tables 4.2.6.8 and 6.1.1.4'
O O 0.0492 0.0322 'International Tables Vol C Tables 4.2.6.8 and 6.1.1.4'

loop_
_geom_angle_atom_site_label_1
_geom_angle_atom_site_label_2
_geom_angle_atom_site_label_3
_geom_angle
N1 C1 C2 121.6(6)
N1 C1 H1 119.2
C2 C1 H1 119.2
C1 C2 C3 120.0(6)
C1 C2 H2 120.0
C3 C2 H2 120.0
C4 C3 C2 118.1(6)
C4 C3 H3 121.0
C2 C3 H3 121.0
C3 C4 C5 120.0(6)
C3 C4 H4 120.0
C5 C4 H4 120.0
N1 C5 C4 121.7(6)
N1 C5 C6 112.5(5)
C4 C5 C6 125.7(6)
C7 C6 C10 121.2(6)
C7 C6 C5 123.0(6)
C10 C6 C5 115.8(5)
C8 C7 C6 118.8(6)
C8 C7 H7 120.6
C6 C7 H7 120.6
N2 C8 C7 120.1(6)
N2 C8 H8 119.9
C7 C8 H8 119.9
N2 C9 C10 121.4(6)
N2 C9 H9 119.3
C10 C9 H9 119.3
C9 C10 C6 117.3(6)
C9 C10 Ir1 128.0(5)
C6 C10 Ir1 114.7(4)
N2 C11 H11A 109.5
N2 C11 H11B 109.5
H11A C11 H11B 109.5
N2 C11 H11C 109.5
H11A C11 H11C 109.5
H11B C11 H11C 109.5
N3 C12 C13 121.5(6)
N3 C12 H12 119.3
C13 C12 H12 119.3
C14 C13 C12 119.3(7)
C14 C13 H13 120.3
C12 C13 H13 120.3
C13 C14 C15 119.8(6)
C13 C14 H14 120.1
C15 C14 H14 120.1
C14 C15 C16 118.7(6)
C14 C15 H15 120.7
C16 C15 H15 120.7
N3 C16 C15 121.5(6)
N3 C16 C17 113.2(5)
C15 C16 C17 125.3(6)
C18 C17 C21 120.3(7)
C18 C17 C16 124.0(7)
C21 C17 C16 115.6(6)
C17 C18 C19 119.2(7)
C17 C18 H18 120.4
C19 C18 H18 120.4
N4 C19 C18 119.6(6)
N4 C19 H19 120.2
C18 C19 H19 120.2
N4 C20 C21 121.1(6)
N4 C20 H20 119.4
C21 C20 H20 119.4
C20 C21 C17 116.9(6)
C20 C21 Ir1 128.7(5)
C17 C21 Ir1 114.4(5)
N4 C22 H22A 109.5
N4 C22 H22B 109.5
H22A C22 H22B 109.5
N4 C22 H22C 109.5
H22A C22 H22C 109.5
H22B C22 H22C 109.5
N5 C23 H23A 109.5
N5 C23 H23B 109.5
H23A C23 H23B 109.5
N5 C23 H23C 109.5
H23A C23 H23C 109.5
H23B C23 H23C 109.5
N6 C24 H24A 109.5
N6 C24 H24B 109.5
H24A C24 H24B 109.5
N6 C24 H24C 109.5
H24A C24 H24C 109.5
H24B C24 H24C 109.5
C21 Ir1 C10 91.5(2)
C21 Ir1 N3 80.3(2)
C10 Ir1 N3 95.5(2)
C21 Ir1 N1 95.8(2)
C10 Ir1 N1 80.1(2)
N3 Ir1 N1 174.12(19)
C21 Ir1 Cl2 91.58(18)
C10 Ir1 Cl2 173.98(17)
N3 Ir1 Cl2 90.08(15)
N1 Ir1 Cl2 94.45(16)
C21 Ir1 Cl1 174.88(19)
C10 Ir1 Cl1 87.30(16)
N3 Ir1 Cl1 94.89(15)
N1 Ir1 Cl1 88.87(14)
Cl2 Ir1 Cl1 90.04(5)
C5 N1 C1 118.5(5)
C5 N1 Ir1 115.9(4)
C1 N1 Ir1 125.5(4)
C9 N2 C8 121.1(6)
C9 N2 C11 119.4(6)
C8 N2 C11 119.5(6)
C16 N3 C12 119.1(5)
C16 N3 Ir1 116.4(4)
C12 N3 Ir1 124.4(4)
C19 N4 C20 123.0(6)
C19 N4 C22 118.6(6)
C20 N4 C22 118.4(6)
O1 N5 O2 120.9(10)
O1 N5 C23 120.0(9)
O2 N5 C23 119.1(9)
O4 N6 O3 122(2)
O4 N6 C24 118(3)
O3 N6 C24 120(3)
F1 P1 F6 83.0(14)
F1 P1 F3 177.0(15)
F6 P1 F3 100.0(14)
F1 P1 F5 92.0(13)
F6 P1 F5 174.9(15)
F3 P1 F5 85.1(11)
F1 P1 F4 89.5(6)
F6 P1 F4 91.1(6)
F3 P1 F4 90.7(5)
F5 P1 F4 88.6(5)
F1 P1 F2 89.7(6)
F6 P1 F2 89.9(6)
F3 P1 F2 90.0(6)
F5 P1 F2 90.4(5)
F4 P1 F2 178.7(5)
O5 C25 C28 110.8
O5 C25 H25A 109.5
C28 C25 H25A 109.5
O5 C25 H25B 109.5
C28 C25 H25B 109.5
H25A C25 H25B 108.1
C26 O5 C25 109.5
O5 C26 C27 111.1
O5 C26 H26A 109.4
C27 C26 H26A 109.4
O5 C26 H26B 109.4
C27 C26 H26B 109.4
H26A C26 H26B 108.0
O6 C27 C26 111.3
O6 C27 H27A 109.4
C26 C27 H27A 109.4
O6 C27 H27B 109.4
C26 C27 H27B 109.4
H27A C27 H27B 108.0
C27 O6 C28 109.6
O6 C28 C25 111.2
O6 C28 H28A 109.4
C25 C28 H28A 109.4
O6 C28 H28B 109.4
C25 C28 H28B 109.4
H28A C28 H28B 108.0

loop_
_geom_bond_atom_site_label_1
_geom_bond_atom_site_label_2
_geom_bond_distance
C1 N1 1.353(8)
C1 C2 1.366(9)
C1 H1 0.9500
C2 C3 1.395(10)
C2 H2 0.9500
C3 C4 1.367(11)
C3 H3 0.9500
C4 C5 1.378(9)
C4 H4 0.9500
C5 N1 1.351(8)
C5 C6 1.490(8)
C6 C7 1.388(9)
C6 C10 1.389(8)
C7 C8 1.378(10)
C7 H7 0.9500
C8 N2 1.352(9)
C8 H8 0.9500
C9 N2 1.352(9)
C9 C10 1.384(9)
C9 H9 0.9500
C10 Ir1 1.998(6)
C11 N2 1.478(9)
C11 H11A 0.9800
C11 H11B 0.9800
C11 H11C 0.9800
C12 N3 1.350(8)
C12 C13 1.390(9)
C12 H12 0.9500
C13 C14 1.361(11)
C13 H13 0.9500
C14 C15 1.388(11)
C14 H14 0.9500
C15 C16 1.392(9)
C15 H15 0.9500
C16 N3 1.348(8)
C16 C17 1.456(9)
C17 C18 1.387(11)
C17 C21 1.423(10)
C18 C19 1.407(11)
C18 H18 0.9500
C19 N4 1.331(10)
C19 H19 0.9500
C20 N4 1.342(9)
C20 C21 1.401(9)
C20 H20 0.9500
C21 Ir1 1.984(6)
C22 N4 1.483(9)
C22 H22A 0.9800
C22 H22B 0.9800
C22 H22C 0.9800
C23 N5 1.465(13)
C23 H23A 0.9800
C23 H23B 0.9800
C23 H23C 0.9800
C24 N6 1.41(3)
C24 H24A 0.9800
C24 H24B 0.9800
C24 H24C 0.9800
Cl1 Ir1 2.4696(14)
Cl2 Ir1 2.4566(14)
F1 P1 1.479(12)
F2 P1 1.597(6)
F3 P1 1.485(10)
F4 P1 1.587(7)
F5 P1 1.539(9)
F6 P1 1.480(11)
Ir1 N3 2.055(5)
Ir1 N1 2.060(5)
N5 O1 1.187(11)
N5 O2 1.229(10)
N6 O4 1.17(2)
N6 O3 1.174(17)
C25 O5 1.4362
C25 C28 1.4971
C25 H25A 0.9900
C25 H25B 0.9900
O5 C26 1.4268
C26 C27 1.4971
C26 H26A 0.9900
C26 H26B 0.9900
C27 O6 1.4257
C27 H27A 0.9900
C27 H27B 0.9900
O6 C28 1.4286
C28 H28A 0.9900
C28 H28B 0.9900
